data_2221422
loop_
_publ_author_name
'Bi, Wen-Tao'
'Hu, Nai-Liang'
'Bi, Jian-Hong'

_publ_section_title
;
 [Oxalylbis(azanediyl)]bis{[amino(2-pyridyl)methylene]ammonium}
;
_journal_coeditor_code KP2209
_journal_issue 4
_journal_name_full 'Acta Crystallographica Section E'
_journal_page_first o782
_journal_paper_doi 10.1107/S1600536809009015
_journal_volume 65
_journal_year 2009
_chemical_formula_iupac 'C14 H16 N8 O2 2+, 2Cl O4 -'
_chemical_formula_moiety 'C14 H16 N8 O2 2+, 2(Cl O4 -)'
_chemical_formula_sum 'C14 H16 Cl2 N8 O10'
_chemical_formula_weight 527.25
_chemical_name_systematic
;
[Oxalylbis(azanediyl)]bis{[amino(2-pyridyl)methylene]ammonium}
;
_space_group_IT_number 14
_symmetry_cell_setting monoclinic
_symmetry_space_group_name_Hall '-P 2yn'
_symmetry_space_group_name_H-M 'P 1 21/n 1'
_atom_sites_solution_hydrogens geom
_atom_sites_solution_primary direct
_atom_sites_solution_secondary difmap
_audit_creation_method SHELXL-97
_cell_angle_alpha 90.00
_cell_angle_beta 98.605(3)
_cell_angle_gamma 90.00
_cell_formula_units_Z 2
_cell_length_a 5.0751(11)
_cell_length_b 13.725(3)
_cell_length_c 15.162(3)
_cell_measurement_reflns_used 2046
_cell_measurement_temperature 273(2)
_cell_measurement_theta_max 26.17
_cell_measurement_theta_min 2.72
_cell_volume 1044.2(4)
_computing_cell_refinement 'SAINT (Bruker, 2000)'
_computing_data_collection 'SMART (Bruker, 2000)'
_computing_data_reduction 'SAINT (Bruker, 2000)'
_computing_molecular_graphics 'SHELXTL (Sheldrick, 2008)'
_computing_publication_material 'SHELXTL (Sheldrick, 2008)'
_computing_structure_refinement 'SHELXL97 (Sheldrick, 2008)'
_computing_structure_solution 'SHELXS97 (Sheldrick, 2008)'
_diffrn_ambient_temperature 273(2)
_diffrn_measured_fraction_theta_full 0.997
_diffrn_measured_fraction_theta_max 0.997
_diffrn_measurement_device_type 'Bruker SMART CCD area-detector'
_diffrn_measurement_method '\f and \w'
_diffrn_radiation_monochromator graphite
_diffrn_radiation_source 'fine-focus sealed tube'
_diffrn_radiation_type MoK\a
_diffrn_radiation_wavelength 0.71073
_diffrn_reflns_av_R_equivalents 0.0776
_diffrn_reflns_av_sigmaI/netI 0.0595
_diffrn_reflns_limit_h_max 5
_diffrn_reflns_limit_h_min -6
_diffrn_reflns_limit_k_max 16
_diffrn_reflns_limit_k_min -13
_diffrn_reflns_limit_l_max 18
_diffrn_reflns_limit_l_min -15
_diffrn_reflns_number 5016
_diffrn_reflns_theta_full 25.00
_diffrn_reflns_theta_max 25.00
_diffrn_reflns_theta_min 2.01
_exptl_absorpt_coefficient_mu 0.385
_exptl_absorpt_correction_T_max 0.914
_exptl_absorpt_correction_T_min 0.882
_exptl_absorpt_correction_type multi-scan
_exptl_absorpt_process_details '(SADABS; Bruker, 2000)'
_exptl_crystal_colour colourless
_exptl_crystal_density_diffrn 1.677
_exptl_crystal_density_method 'not measured'
_exptl_crystal_description block
_exptl_crystal_F_000 540
_exptl_crystal_size_max 0.31
_exptl_crystal_size_mid 0.25
_exptl_crystal_size_min 0.22
_refine_diff_density_max 0.331
_refine_diff_density_min -0.466
_refine_ls_extinction_method none
_refine_ls_goodness_of_fit_ref 1.089
_refine_ls_hydrogen_treatment constr
_refine_ls_matrix_type full
_refine_ls_number_parameters 154
_refine_ls_number_reflns 1824
_refine_ls_number_restraints 0
_refine_ls_restrained_S_all 1.089
_refine_ls_R_factor_all 0.0552
_refine_ls_R_factor_gt 0.0453
_refine_ls_shift/su_max 0.001
_refine_ls_shift/su_mean 0.000
_refine_ls_structure_factor_coef Fsqd
_refine_ls_weighting_details 'calc w=1/[\s^2^(Fo^2^)+(0.076P)^2^] where P=(Fo^2^+2Fc^2^)/3'
_refine_ls_weighting_scheme calc
_refine_ls_wR_factor_gt 0.1212
_refine_ls_wR_factor_ref 0.1275
_reflns_number_gt 1455
_reflns_number_total 1824
_reflns_threshold_expression I>2\s(I)
_cod_data_source_file kp2209.cif
_cod_data_source_block I
_cod_original_sg_symbol_H-M 'P 21/n'
_cod_database_code 2221422
_cod_database_fobs_code 2221422

loop_
_symmetry_equiv_pos_as_xyz
'x, y, z'
'-x+1/2, y+1/2, -z+1/2'
'-x, -y, -z'
'x-1/2, -y-1/2, z-1/2'

loop_
_atom_site_type_symbol
_atom_site_label
_atom_site_fract_x
_atom_site_fract_y
_atom_site_fract_z
_atom_site_U_iso_or_equiv
_atom_site_adp_type
_atom_site_calc_flag
_atom_site_refinement_flags
_atom_site_occupancy
_atom_site_disorder_assembly
_atom_site_disorder_group
C C1 0.7001(5) 0.85329(16) 0.62706(14) 0.0356(5) Uani d . 1 . .
C C2 0.8640(5) 0.90729(18) 0.68880(16) 0.0487(6) Uani d . 1 . .
H H2 1.0229 0.8819 0.7183 0.058 Uiso calc R 1 . .
C C3 0.7835(7) 1.0013(2) 0.70546(19) 0.0654(8) Uani d . 1 . .
H H3 0.8887 1.0402 0.7469 0.078 Uiso calc R 1 . .
C C4 0.5517(8) 1.03584(19) 0.6612(2) 0.0679(9) Uani d . 1 . .
H H4 0.4953 1.0987 0.6719 0.081 Uiso calc R 1 . .
C C5 0.4000(6) 0.97677(19) 0.6001(2) 0.0604(8) Uani d . 1 . .
H H5 0.2409 1.0013 0.5698 0.073 Uiso calc R 1 . .
C C6 0.7662(4) 0.75221(14) 0.60311(13) 0.0326(5) Uani d . 1 . .
C C7 0.4737(4) 0.54717(15) 0.52444(14) 0.0352(5) Uani d . 1 . .
Cl Cl1 0.54991(12) 0.77141(5) 0.85280(3) 0.0450(3) Uani d . 1 . .
N N1 0.5942(4) 0.71127(13) 0.53978(12) 0.0370(5) Uani d . 1 . .
H H1A 0.4530 0.7425 0.5175 0.044 Uiso calc R 1 . .
N N2 0.6387(4) 0.61898(12) 0.50903(11) 0.0380(5) Uani d . 1 . .
H H2A 0.7700 0.6079 0.4805 0.046 Uiso calc R 1 . .
N N3 0.4704(4) 0.88577(14) 0.58226(14) 0.0486(5) Uani d . 1 . .
N N4 0.9765(4) 0.70721(15) 0.64025(12) 0.0445(5) Uani d . 1 . .
H H4A 1.0082 0.6489 0.6240 0.053 Uiso calc R 1 . .
H H4B 1.0852 0.7355 0.6813 0.053 Uiso calc R 1 . .
O O1 0.3033(4) 0.55207(11) 0.57270(12) 0.0506(5) Uani d . 1 . .
O O2 0.4275(4) 0.72826(16) 0.77218(13) 0.0710(6) Uani d . 1 . .
O O3 0.4490(5) 0.86811(15) 0.85821(15) 0.0793(7) Uani d . 1 . .
O O4 0.8287(4) 0.77292(16) 0.85160(15) 0.0730(7) Uani d . 1 . .
O O5 0.4956(6) 0.71688(18) 0.92652(16) 0.0973(9) Uani d . 1 . .

loop_
_atom_site_aniso_label
_atom_site_aniso_U_11
_atom_site_aniso_U_22
_atom_site_aniso_U_33
_atom_site_aniso_U_12
_atom_site_aniso_U_13
_atom_site_aniso_U_23
C1 0.0392(13) 0.0310(11) 0.0376(11) -0.0040(9) 0.0085(10) -0.0016(9)
C2 0.0529(16) 0.0435(14) 0.0490(14) -0.0095(11) 0.0050(11) -0.0077(11)
C3 0.085(2) 0.0450(16) 0.0675(18) -0.0155(16) 0.0163(17) -0.0204(14)
C4 0.096(3) 0.0315(15) 0.083(2) -0.0006(15) 0.0361(19) -0.0080(13)
C5 0.0628(19) 0.0409(15) 0.080(2) 0.0110(13) 0.0182(15) 0.0084(13)
C6 0.0362(13) 0.0330(11) 0.0287(12) -0.0032(9) 0.0049(9) -0.0007(9)
C7 0.0380(13) 0.0308(12) 0.0348(12) 0.0014(9) -0.0012(9) -0.0029(8)
Cl1 0.0409(4) 0.0542(4) 0.0375(4) 0.0076(3) -0.0019(3) -0.0028(2)
N1 0.0371(11) 0.0292(10) 0.0422(10) 0.0005(7) -0.0027(8) -0.0062(7)
N2 0.0419(11) 0.0300(10) 0.0419(10) -0.0024(8) 0.0058(8) -0.0090(8)
N3 0.0509(13) 0.0354(11) 0.0576(12) 0.0061(9) 0.0020(10) -0.0010(9)
N4 0.0430(12) 0.0399(12) 0.0466(12) 0.0047(9) -0.0069(9) -0.0093(8)
O1 0.0580(12) 0.0374(9) 0.0614(11) -0.0018(8) 0.0246(9) -0.0084(8)
O2 0.0610(14) 0.0874(16) 0.0572(12) -0.0057(10) -0.0150(9) -0.0154(10)
O3 0.0885(16) 0.0567(14) 0.0966(15) 0.0244(12) 0.0262(13) -0.0043(11)
O4 0.0374(12) 0.0868(16) 0.0894(16) 0.0060(10) -0.0079(10) -0.0147(11)
O5 0.130(2) 0.106(2) 0.0648(14) 0.0451(16) 0.0439(15) 0.0363(13)

loop_
_atom_type_symbol
_atom_type_description
_atom_type_scat_dispersion_real
_atom_type_scat_dispersion_imag
_atom_type_scat_source
C C 0.0033 0.0016 'International Tables Vol C Tables 4.2.6.8 and 6.1.1.4'
H H 0.0000 0.0000 'International Tables Vol C Tables 4.2.6.8 and 6.1.1.4'
N N 0.0061 0.0033 'International Tables Vol C Tables 4.2.6.8 and 6.1.1.4'
O O 0.0106 0.0060 'International Tables Vol C Tables 4.2.6.8 and 6.1.1.4'
Cl Cl 0.1484 0.1585 'International Tables Vol C Tables 4.2.6.8 and 6.1.1.4'

loop_
_geom_angle_atom_site_label_1
_geom_angle_atom_site_label_2
_geom_angle_atom_site_label_3
_geom_angle_site_symmetry_1
_geom_angle_site_symmetry_3
_geom_angle
_geom_angle_publ_flag
N3 C1 C2 . . 124.1(2) ?
N3 C1 C6 . . 113.56(19) ?
C2 C1 C6 . . 122.3(2) ?
C1 C2 C3 . . 117.5(3) ?
C1 C2 H2 . . 121.3 ?
C3 C2 H2 . . 121.3 ?
C4 C3 C2 . . 119.6(3) ?
C4 C3 H3 . . 120.2 ?
C2 C3 H3 . . 120.2 ?
C3 C4 C5 . . 119.0(3) ?
C3 C4 H4 . . 120.5 ?
C5 C4 H4 . . 120.5 ?
N3 C5 C4 . . 123.1(3) ?
N3 C5 H5 . . 118.4 ?
C4 C5 H5 . . 118.4 ?
N4 C6 N1 . . 121.8(2) ?
N4 C6 C1 . . 123.0(2) ?
N1 C6 C1 . . 115.2(2) ?
O1 C7 N2 . . 125.83(19) ?
O1 C7 C7 . 3_666 121.9(2) ?
N2 C7 C7 . 3_666 112.3(2) ?
O5 Cl1 O2 . . 110.53(18) ?
O5 Cl1 O4 . . 109.43(16) ?
O2 Cl1 O4 . . 107.75(14) ?
O5 Cl1 O3 . . 109.51(14) ?
O2 Cl1 O3 . . 108.86(13) ?
O4 Cl1 O3 . . 110.74(13) ?
C6 N1 N2 . . 120.78(19) ?
C6 N1 H1A . . 119.6 ?
N2 N1 H1A . . 119.6 ?
C7 N2 N1 . . 118.65(18) ?
C7 N2 H2A . . 120.7 ?
N1 N2 H2A . . 120.7 ?
C1 N3 C5 . . 116.6(2) ?
C6 N4 H4A . . 120.0 ?
C6 N4 H4B . . 120.0 ?
H4A N4 H4B . . 120.0 ?

loop_
_geom_bond_atom_site_label_1
_geom_bond_atom_site_label_2
_geom_bond_site_symmetry_2
_geom_bond_distance
_geom_bond_publ_flag
C1 N3 . 1.335(3) ?
C1 C2 . 1.373(3) ?
C1 C6 . 1.485(3) ?
C2 C3 . 1.387(4) ?
C2 H2 . 0.9300 ?
C3 C4 . 1.351(5) ?
C3 H3 . 0.9300 ?
C4 C5 . 1.377(5) ?
C4 H4 . 0.9300 ?
C5 N3 . 1.338(3) ?
C5 H5 . 0.9300 ?
C6 N4 . 1.287(3) ?
C6 N1 . 1.322(3) ?
C7 O1 . 1.215(3) ?
C7 N2 . 1.336(3) ?
C7 C7 3_666 1.535(4) ?
Cl1 O5 . 1.406(2) ?
Cl1 O2 . 1.415(2) ?
Cl1 O4 . 1.418(2) ?
Cl1 O3 . 1.429(2) ?
N1 N2 . 1.380(2) ?
N1 H1A . 0.8600 ?
N2 H2A . 0.8600 ?
N4 H4A . 0.8600 ?
N4 H4B . 0.8600 ?

loop_
_geom_hbond_atom_site_label_D
_geom_hbond_atom_site_label_H
_geom_hbond_atom_site_label_A
_geom_hbond_site_symmetry_A
_geom_hbond_distance_DH
_geom_hbond_distance_HA
_geom_hbond_distance_DA
_geom_hbond_angle_DHA
N1 H1A O4 4_575 0.86 2.509 2.975(3) 115.0
N1 H1A O5 4_575 0.86 2.578 3.404(4) 162.0
N2 H2A O3 4_675 0.86 2.209 2.970(3) 147.0
N4 H4A O1 1_655 0.86 2.228 2.974(3) 145.0
N4 H4B O2 1_655 0.86 2.052 2.820(3) 148.0
